data_7013233
loop_
_publ_author_name
'Nogai, Stefan'
'Schriewer, Alexander'
'Schmidbaur, Hubert'

_publ_section_title
;
 Reactions of trichlorogermane HGeCl3 and dichlorogallane HGaCl2 with
 pyridine donors
;
_journal_issue 16
_journal_name_full 'Dalton Transactions'
_journal_page_first 3165
_journal_paper_doi 10.1039/b305792e
_journal_year 2003
_chemical_formula_sum 'C5 H6 Cl2 Ga N'
_chemical_formula_weight 220.73
_space_group_IT_number 2
_symmetry_cell_setting triclinic
_symmetry_space_group_name_Hall '-P 1'
_symmetry_space_group_name_H-M 'P -1'
_atom_sites_solution_hydrogens difmap
_atom_sites_solution_primary direct
_atom_sites_solution_secondary difmap
_audit_creation_method SHELXL-97
_cell_angle_alpha 86.5446(11)
_cell_angle_beta 74.6191(13)
_cell_angle_gamma 65.1942(15)
_cell_formula_units_Z 4
_cell_length_a 7.9436(2)
_cell_length_b 8.5157(2)
_cell_length_c 13.4892(4)
_cell_measurement_reflns_used 20638
_cell_measurement_temperature 143(2)
_cell_volume 797.27(4)
_computing_cell_refinement DENZO
_computing_data_collection XPRESS
_computing_data_reduction SCALEPACK
_computing_molecular_graphics SHELXTL-PLUS
_computing_publication_material 'SHELXL-97 (Sheldrick, 1997)'
_computing_structure_refinement 'SHELXL-97 (Sheldrick, 1997)'
_computing_structure_solution 'SHELXS-97 (Sheldrick, 1990)'
_diffrn_ambient_temperature 143(2)
_diffrn_measured_fraction_theta_full 0.936
_diffrn_measured_fraction_theta_max 0.936
_diffrn_measurement_device_type 'NONIUS DIP 2020'
_diffrn_measurement_method phi-rotation
_diffrn_radiation_monochromator graphite
_diffrn_radiation_source 'fine-focus sealed tube'
_diffrn_radiation_type MoK\a
_diffrn_radiation_wavelength 0.71073
_diffrn_reflns_av_R_equivalents 0.024
_diffrn_reflns_av_sigmaI/netI 0.0282
_diffrn_reflns_limit_h_max 9
_diffrn_reflns_limit_h_min -9
_diffrn_reflns_limit_k_max 10
_diffrn_reflns_limit_k_min -10
_diffrn_reflns_limit_l_max 16
_diffrn_reflns_limit_l_min -16
_diffrn_reflns_number 20638
_diffrn_reflns_theta_full 25.32
_diffrn_reflns_theta_max 25.32
_diffrn_reflns_theta_min 3.14
_exptl_absorpt_coefficient_mu 4.032
_exptl_absorpt_correction_T_max 0.8930
_exptl_absorpt_correction_T_min 0.6370
_exptl_absorpt_correction_type refdelf
_exptl_absorpt_process_details
;
(See: Walker, N. & Stuart, D. (1983) Acta Cryst. A39, 158-166)
;
_exptl_crystal_colour colourless
_exptl_crystal_density_diffrn 1.839
_exptl_crystal_density_method 'not measured'
_exptl_crystal_description block
_exptl_crystal_F_000 432
_exptl_crystal_size_max 0.20
_exptl_crystal_size_mid 0.20
_exptl_crystal_size_min 0.15
_refine_diff_density_max 0.395
_refine_diff_density_min -0.470
_refine_diff_density_rms 0.069
_refine_ls_extinction_method none
_refine_ls_goodness_of_fit_ref 1.110
_refine_ls_hydrogen_treatment refall
_refine_ls_matrix_type full
_refine_ls_number_parameters 211
_refine_ls_number_reflns 2738
_refine_ls_number_restraints 0
_refine_ls_restrained_S_all 1.110
_refine_ls_R_factor_all 0.0237
_refine_ls_R_factor_gt 0.0232
_refine_ls_shift/su_max 0.001
_refine_ls_shift/su_mean 0.000
_refine_ls_structure_factor_coef Fsqd
_refine_ls_weighting_details 'calc w==1/[\s^2^(Fo^2^)+(0.0261P)^2^+0.5820P] where P==(Fo^2^+2Fc^2^)/3'
_refine_ls_weighting_scheme calc
_refine_ls_wR_factor_gt 0.0618
_refine_ls_wR_factor_ref 0.0621
_reflns_number_gt 2681
_reflns_number_total 2738
_reflns_threshold_expression >2sigma(I)
_cod_data_source_file b305792e.txt
_cod_data_source_block nog31
_cod_original_sg_symbol_H-M P-1
_cod_database_code 7013233

loop_
_symmetry_equiv_pos_as_xyz
'x, y, z'
'-x, -y, -z'

loop_
_atom_site_label
_atom_site_type_symbol
_atom_site_fract_x
_atom_site_fract_y
_atom_site_fract_z
_atom_site_U_iso_or_equiv
_atom_site_adp_type
_atom_site_occupancy
_atom_site_symmetry_multiplicity
_atom_site_calc_flag
_atom_site_refinement_flags
_atom_site_disorder_assembly
_atom_site_disorder_group
Ga1 Ga -0.39039(3) 1.03153(3) 0.347901(19) 0.02345(9) Uani 1 1 d . . .
Cl1 Cl -0.47602(9) 1.29988(7) 0.39967(5) 0.03208(15) Uani 1 1 d . . .
Cl2 Cl -0.34162(9) 1.02218(8) 0.18038(4) 0.03491(15) Uani 1 1 d . . .
H1 H -0.512(4) 0.951(4) 0.406(2) 0.042(8) Uiso 1 1 d . . .
Ga2 Ga 0.11149(4) 0.38288(3) 0.226170(19) 0.02630(9) Uani 1 1 d . . .
Cl3 Cl 0.13014(11) 0.23353(9) 0.09400(5) 0.04058(17) Uani 1 1 d . . .
Cl4 Cl -0.19029(9) 0.56076(8) 0.28686(5) 0.03788(16) Uani 1 1 d . . .
H2 H 0.198(4) 0.292(3) 0.3089(19) 0.024(6) Uiso 1 1 d . . .
N11 N -0.1253(3) 0.9177(2) 0.36785(15) 0.0237(4) Uani 1 1 d . . .
C12 C 0.0126(3) 0.9621(3) 0.31144(19) 0.0265(5) Uani 1 1 d . . .
H12 H -0.021(4) 1.044(3) 0.266(2) 0.024(6) Uiso 1 1 d . . .
C13 C 0.1960(4) 0.8896(3) 0.3236(2) 0.0289(5) Uani 1 1 d . . .
H13 H 0.285(5) 0.926(4) 0.282(2) 0.038(8) Uiso 1 1 d . . .
C14 C 0.2387(4) 0.7673(3) 0.3963(2) 0.0307(5) Uani 1 1 d . . .
H14 H 0.360(5) 0.715(4) 0.409(2) 0.040(8) Uiso 1 1 d . . .
C15 C 0.0966(4) 0.7221(3) 0.4546(2) 0.0309(5) Uani 1 1 d . . .
H15 H 0.115(4) 0.648(4) 0.499(2) 0.029(7) Uiso 1 1 d . . .
C16 C -0.0845(4) 0.7989(3) 0.43893(18) 0.0268(5) Uani 1 1 d . . .
H16 H -0.182(4) 0.772(4) 0.473(2) 0.033(7) Uiso 1 1 d . . .
N21 N 0.2323(3) 0.5394(2) 0.15839(14) 0.0241(4) Uani 1 1 d . . .
C22 C 0.1404(4) 0.6680(3) 0.10255(19) 0.0285(5) Uani 1 1 d . . .
H22 H 0.020(4) 0.675(4) 0.101(2) 0.035(7) Uiso 1 1 d . . .
C23 C 0.2212(4) 0.7734(3) 0.0514(2) 0.0322(5) Uani 1 1 d . . .
H23 H 0.157(5) 0.853(4) 0.012(3) 0.044(9) Uiso 1 1 d . . .
C24 C 0.4022(4) 0.7488(3) 0.0561(2) 0.0314(5) Uani 1 1 d . . .
H24 H 0.454(4) 0.819(4) 0.024(2) 0.025(7) Uiso 1 1 d . . .
C25 C 0.4973(4) 0.6169(3) 0.1132(2) 0.0307(5) Uani 1 1 d . . .
H25 H 0.628(4) 0.590(3) 0.113(2) 0.030(7) Uiso 1 1 d . . .
C26 C 0.4086(3) 0.5149(3) 0.16310(19) 0.0275(5) Uani 1 1 d . . .
H26 H 0.460(4) 0.425(4) 0.202(2) 0.032(7) Uiso 1 1 d . . .

loop_
_atom_site_aniso_label
_atom_site_aniso_U_11
_atom_site_aniso_U_22
_atom_site_aniso_U_33
_atom_site_aniso_U_23
_atom_site_aniso_U_13
_atom_site_aniso_U_12
Ga1 0.02254(14) 0.02573(15) 0.02336(15) 0.00437(10) -0.00920(11) -0.00986(11)
Cl1 0.0378(3) 0.0250(3) 0.0346(3) 0.0041(2) -0.0163(3) -0.0106(2)
Cl2 0.0363(3) 0.0383(3) 0.0237(3) 0.0038(2) -0.0114(2) -0.0078(3)
Ga2 0.03162(16) 0.02539(15) 0.02565(16) 0.00443(11) -0.00944(12) -0.01478(12)
Cl3 0.0565(4) 0.0393(3) 0.0350(3) -0.0035(3) -0.0103(3) -0.0289(3)
Cl4 0.0299(3) 0.0394(3) 0.0429(4) -0.0006(3) -0.0043(3) -0.0159(3)
N11 0.0235(9) 0.0233(9) 0.0246(10) 0.0017(8) -0.0081(8) -0.0091(8)
C12 0.0298(12) 0.0261(11) 0.0266(12) 0.0035(10) -0.0109(10) -0.0127(10)
C13 0.0276(12) 0.0323(12) 0.0308(13) -0.0022(10) -0.0060(11) -0.0167(11)
C14 0.0261(12) 0.0319(12) 0.0335(13) -0.0034(10) -0.0125(11) -0.0081(10)
C15 0.0321(13) 0.0296(12) 0.0271(12) 0.0039(10) -0.0134(11) -0.0062(11)
C16 0.0271(12) 0.0276(12) 0.0239(11) 0.0040(9) -0.0059(10) -0.0105(10)
N21 0.0278(9) 0.0236(9) 0.0223(9) 0.0008(7) -0.0069(8) -0.0118(8)
C22 0.0268(12) 0.0294(12) 0.0282(12) 0.0031(10) -0.0088(10) -0.0099(10)
C23 0.0334(13) 0.0285(12) 0.0302(13) 0.0069(10) -0.0071(11) -0.0101(11)
C24 0.0375(13) 0.0281(12) 0.0287(12) 0.0015(10) -0.0012(11) -0.0182(11)
C25 0.0290(12) 0.0363(13) 0.0301(13) -0.0019(10) -0.0084(10) -0.0158(11)
C26 0.0315(12) 0.0265(11) 0.0266(12) 0.0028(10) -0.0120(10) -0.0117(10)

loop_
_atom_type_symbol
_atom_type_description
_atom_type_scat_dispersion_real
_atom_type_scat_dispersion_imag
_atom_type_scat_source
C C 0.0033 0.0016 'International Tables Vol C Tables 4.2.6.8 and 6.1.1.4'
H H 0.0000 0.0000 'International Tables Vol C Tables 4.2.6.8 and 6.1.1.4'
N N 0.0061 0.0033 'International Tables Vol C Tables 4.2.6.8 and 6.1.1.4'
Cl Cl 0.1484 0.1585 'International Tables Vol C Tables 4.2.6.8 and 6.1.1.4'
Ga Ga 0.2307 1.6083 'International Tables Vol C Tables 4.2.6.8 and 6.1.1.4'

loop_
_geom_angle_atom_site_label_1
_geom_angle_atom_site_label_2
_geom_angle_atom_site_label_3
_geom_angle
_geom_angle_site_symmetry_1
_geom_angle_site_symmetry_3
_geom_angle_publ_flag
N11 Ga1 Cl2 103.82(6) . . ?
N11 Ga1 Cl1 100.85(6) . . ?
Cl2 Ga1 Cl1 107.76(3) . . ?
N11 Ga1 H1 111.3(12) . . ?
Cl2 Ga1 H1 116.6(12) . . ?
Cl1 Ga1 H1 114.8(11) . . ?
N21 Ga2 Cl4 103.08(6) . . ?
N21 Ga2 Cl3 102.06(6) . . ?
Cl4 Ga2 Cl3 107.37(3) . . ?
N21 Ga2 H2 111.1(10) . . ?
Cl4 Ga2 H2 111.7(10) . . ?
Cl3 Ga2 H2 119.9(9) . . ?
C12 N11 C16 119.5(2) . . ?
C12 N11 Ga1 119.74(16) . . ?
C16 N11 Ga1 120.79(16) . . ?
N11 C12 C13 121.9(2) . . ?
N11 C12 H12 116.9(18) . . ?
C13 C12 H12 121.2(18) . . ?
C12 C13 C14 118.9(2) . . ?
C12 C13 H13 117.5(19) . . ?
C14 C13 H13 123.6(19) . . ?
C15 C14 C13 119.3(2) . . ?
C15 C14 H14 118(2) . . ?
C13 C14 H14 123(2) . . ?
C16 C15 C14 119.3(2) . . ?
C16 C15 H15 118(2) . . ?
C14 C15 H15 123(2) . . ?
N11 C16 C15 121.3(2) . . ?
N11 C16 H16 115.6(18) . . ?
C15 C16 H16 123.1(18) . . ?
C26 N21 C22 118.6(2) . . ?
C26 N21 Ga2 121.38(16) . . ?
C22 N21 Ga2 119.96(17) . . ?
N21 C22 C23 121.9(2) . . ?
N21 C22 H22 113.9(19) . . ?
C23 C22 H22 124.2(19) . . ?
C22 C23 C24 119.7(2) . . ?
C22 C23 H23 118(2) . . ?
C24 C23 H23 122(2) . . ?
C23 C24 C25 118.7(3) . . ?
C23 C24 H24 119.8(17) . . ?
C25 C24 H24 121.4(17) . . ?
C26 C25 C24 119.0(2) . . ?
C26 C25 H25 120.5(17) . . ?
C24 C25 H25 120.3(18) . . ?
N21 C26 C25 122.1(2) . . ?
N21 C26 H26 112.7(18) . . ?
C25 C26 H26 125.1(18) . . ?

loop_
_geom_bond_atom_site_label_1
_geom_bond_atom_site_label_2
_geom_bond_distance
_geom_bond_site_symmetry_2
_geom_bond_publ_flag
Ga1 N11 2.0004(18) . ?
Ga1 Cl2 2.1895(6) . ?
Ga1 Cl1 2.1928(6) . ?
Ga1 H1 1.45(3) . ?
Ga2 N21 1.998(2) . ?
Ga2 Cl4 2.1847(7) . ?
Ga2 Cl3 2.1893(6) . ?
Ga2 H2 1.47(3) . ?
N11 C12 1.339(3) . ?
N11 C16 1.350(3) . ?
C12 C13 1.375(3) . ?
C12 H12 0.90(3) . ?
C13 C14 1.386(4) . ?
C13 H13 0.93(3) . ?
C14 C15 1.378(4) . ?
C14 H14 0.94(3) . ?
C15 C16 1.377(3) . ?
C15 H15 0.84(3) . ?
C16 H16 0.90(3) . ?
N21 C26 1.345(3) . ?
N21 C22 1.349(3) . ?
C22 C23 1.366(4) . ?
C22 H22 0.94(3) . ?
C23 C24 1.382(4) . ?
C23 H23 0.90(3) . ?
C24 C25 1.384(4) . ?
C24 H24 0.89(3) . ?
C25 C26 1.378(4) . ?
C25 H25 0.96(3) . ?
C26 H26 0.92(3) . ?

loop_
_geom_torsion_atom_site_label_1
_geom_torsion_atom_site_label_2
_geom_torsion_atom_site_label_3
_geom_torsion_atom_site_label_4
_geom_torsion
_geom_torsion_site_symmetry_1
_geom_torsion_site_symmetry_2
_geom_torsion_site_symmetry_3
_geom_torsion_site_symmetry_4
_geom_torsion_publ_flag
Cl2 Ga1 N11 C12 46.44(17) . . . . ?
Cl1 Ga1 N11 C12 -65.09(17) . . . . ?
Cl2 Ga1 N11 C16 -134.80(16) . . . . ?
Cl1 Ga1 N11 C16 113.66(16) . . . . ?
C16 N11 C12 C13 0.1(3) . . . . ?
Ga1 N11 C12 C13 178.90(17) . . . . ?
N11 C12 C13 C14 0.0(3) . . . . ?
C12 C13 C14 C15 -0.3(3) . . . . ?
C13 C14 C15 C16 0.4(4) . . . . ?
C12 N11 C16 C15 0.0(3) . . . . ?
Ga1 N11 C16 C15 -178.78(17) . . . . ?
C14 C15 C16 N11 -0.2(4) . . . . ?
Cl4 Ga2 N21 C26 141.62(16) . . . . ?
Cl3 Ga2 N21 C26 -107.09(17) . . . . ?
Cl4 Ga2 N21 C22 -41.44(17) . . . . ?
Cl3 Ga2 N21 C22 69.85(17) . . . . ?
C26 N21 C22 C23 -0.2(3) . . . . ?
Ga2 N21 C22 C23 -177.23(18) . . . . ?
N21 C22 C23 C24 0.2(4) . . . . ?
C22 C23 C24 C25 -0.1(4) . . . . ?
C23 C24 C25 C26 0.1(4) . . . . ?
C22 N21 C26 C25 0.2(3) . . . . ?
Ga2 N21 C26 C25 177.16(17) . . . . ?
C24 C25 C26 N21 -0.1(4) . . . . ?
